data_7040124
loop_
_publ_author_name
'Dobrova, Aliona'
'Platzer, Sonja'
'Bacher, Felix'
'Milunovic, Miljan N. M.'
'Dobrov, Anatolie'
'Spengler, Gabriella'
'Enyedy, \'Eva A'
'Novitchi, Ghenadie'
'Arion, Vladimir B.'

_publ_section_title
;
 Structure-antiproliferative activity studies on l-proline- and
 homoproline-4-N-pyrrolidine-3-thiosemicarbazone hybrids and their
 nickel(ii), palladium(ii) and copper(ii) complexes.
;
_journal_issue 34
_journal_name_full 'Dalton transactions (Cambridge, England : 2003)'
_journal_page_first 13427
_journal_page_last 13439
_journal_paper_doi 10.1039/c6dt02784a
_journal_volume 45
_journal_year 2016
_chemical_absolute_configuration ad
_chemical_formula_moiety 'C19 H26 Cl N4 Ni O3 S, Cl'
_chemical_formula_sum 'C19 H26 Cl2 N4 Ni O3 S'
_chemical_formula_weight 520.11
_chemical_name_systematic
;
 ?
;
_space_group_crystal_system monoclinic
_space_group_IT_number 4
_space_group_name_Hall 'P 2yb'
_space_group_name_H-M_alt 'P 1 21 1'
_symmetry_space_group_name_Hall 'P 2yb'
_symmetry_space_group_name_H-M 'P 1 21 1'
_atom_sites_solution_hydrogens mixed
_audit_creation_method SHELXL-2014
_audit_update_record
;
2016-04-01 deposited with the CCDC.
2016-08-03 downloaded from the CCDC.
;
_cell_angle_alpha 90
_cell_angle_beta 101.171(2)
_cell_angle_gamma 90
_cell_formula_units_Z 4
_cell_length_a 6.9292(2)
_cell_length_b 18.4742(8)
_cell_length_c 17.4103(7)
_cell_measurement_reflns_used 9900
_cell_measurement_temperature 130(2)
_cell_measurement_theta_max 28.79
_cell_measurement_theta_min 2.39
_cell_volume 2186.49(14)
_computing_cell_refinement 'Bruker SAINT'
_computing_data_collection 'Bruker APEX2'
_computing_data_reduction 'Bruker SAINT'
_computing_molecular_graphics 'Bruker SHELXTL'
_computing_publication_material 'Bruker SHELXTL'
_computing_structure_refinement 'SHELXL-2014 (Sheldrick, 2014)'
_computing_structure_solution 'SHELXS-2014 (Sheldrick, 2014)'
_diffrn_ambient_temperature 130(2)
_diffrn_measured_fraction_theta_full 0.996
_diffrn_measured_fraction_theta_max 0.996
_diffrn_measurement_device_type 'Bruker APEX-II CCD'
_diffrn_measurement_method '\f and \w scans'
_diffrn_radiation_type MoK\a
_diffrn_radiation_wavelength 0.71073
_diffrn_reflns_av_R_equivalents 0.0337
_diffrn_reflns_av_unetI/netI 0.0374
_diffrn_reflns_Laue_measured_fraction_full 0.996
_diffrn_reflns_Laue_measured_fraction_max 0.996
_diffrn_reflns_limit_h_max 5
_diffrn_reflns_limit_h_min -8
_diffrn_reflns_limit_k_max 22
_diffrn_reflns_limit_k_min -21
_diffrn_reflns_limit_l_max 20
_diffrn_reflns_limit_l_min -20
_diffrn_reflns_number 22835
_diffrn_reflns_point_group_measured_fraction_full 0.964
_diffrn_reflns_point_group_measured_fraction_max 0.963
_diffrn_reflns_theta_full 25.242
_diffrn_reflns_theta_max 25.350
_diffrn_reflns_theta_min 2.385
_exptl_absorpt_coefficient_mu 1.257
_exptl_absorpt_correction_T_max 0.7460
_exptl_absorpt_correction_T_min 0.6774
_exptl_absorpt_correction_type multi-scan
_exptl_absorpt_process_details SADABS
_exptl_crystal_colour red
_exptl_crystal_density_diffrn 1.580
_exptl_crystal_description block
_exptl_crystal_F_000 1080
_exptl_crystal_size_max 0.320
_exptl_crystal_size_mid 0.200
_exptl_crystal_size_min 0.200
_exptl_transmission_factor_max 0.746
_exptl_transmission_factor_min 0.677
_refine_diff_density_max 0.665
_refine_diff_density_min -0.381
_refine_diff_density_rms 0.061
_refine_ls_abs_structure_details
;
 Flack x determined using 3048 quotients [(I+)-(I-)]/[(I+)+(I-)]
 (Parsons, Flack and Wagner, Acta Cryst. B69 (2013) 249-259).
;
_refine_ls_abs_structure_Flack 0.000(8)
_refine_ls_extinction_method none
_refine_ls_goodness_of_fit_ref 1.024
_refine_ls_hydrogen_treatment constr
_refine_ls_matrix_type full
_refine_ls_number_parameters 571
_refine_ls_number_reflns 7711
_refine_ls_number_restraints 2
_refine_ls_restrained_S_all 3.097
_refine_ls_R_factor_all 0.0400
_refine_ls_R_factor_gt 0.0342
_refine_ls_shift/su_max 0.000
_refine_ls_shift/su_mean 0.000
_refine_ls_structure_factor_coef Fsqd
_refine_ls_weighting_details 'w=1/[\s^2^(Fo^2^)+(0.0387P)^2^+1.4406P] where P=(Fo^2^+2Fc^2^)/3'
_refine_ls_weighting_scheme calc
_refine_ls_wR_factor_gt 0.0789
_refine_ls_wR_factor_ref 0.0827
_reflns_Friedel_coverage 0.870
_reflns_Friedel_fraction_full 0.929
_reflns_Friedel_fraction_max 0.927
_reflns_number_gt 7032
_reflns_number_total 7711
_reflns_threshold_expression 'I > 2\s(I)'
_cod_data_source_file c6dt02784a2.cif
_cod_data_source_block feba395
_cod_depositor_comments 'Adding full bibliography for 7040123--7040126.cif.'
_cod_database_code 7040124
_shelx_space_group_comment
;
The symmetry employed for this shelxl refinement is uniquely defined
by the following loop, which should always be used as a source of
symmetry information in preference to the above space-group names.
They are only intended as comments.
;
_shelx_estimated_absorpt_t_min 0.689
_shelx_estimated_absorpt_t_max 0.787
_shelxl_version_number 2014-3

loop_
_space_group_symop_operation_xyz
'x, y, z'
'-x, y+1/2, -z'

loop_
_atom_site_label
_atom_site_type_symbol
_atom_site_fract_x
_atom_site_fract_y
_atom_site_fract_z
_atom_site_U_iso_or_equiv
_atom_site_adp_type
_atom_site_occupancy
_atom_site_site_symmetry_order
_atom_site_calc_flag
_atom_site_refinement_flags_posn
_atom_site_refinement_flags_adp
_atom_site_refinement_flags_occupancy
_atom_site_disorder_assembly
_atom_site_disorder_group
Ni1A Ni 0.14279(9) 0.25039(3) 0.87277(4) 0.02433(17) Uani 1 1 d . . . . .
Cl1A Cl 0.13191(19) 0.14613(8) 0.93095(8) 0.0321(3) Uani 1 1 d . . . . .
S1A S -0.15660(18) 0.23454(8) 0.81424(8) 0.0272(3) Uani 1 1 d . . . . .
O1A O 0.4036(5) 0.2594(2) 0.9234(2) 0.0292(9) Uani 1 1 d . . . . .
O2A O 0.5138(7) 0.3101(3) 1.1863(4) 0.0741(16) Uani 1 1 d . . . . .
O3A O 0.2324(6) 0.2589(3) 1.1303(3) 0.0636(14) Uani 1 1 d . . . . .
H30A H 0.1808 0.2932 1.1508 0.095 Uiso 1 1 d DR U . . .
N1A N 0.1390(6) 0.3396(3) 0.8244(2) 0.0236(10) Uani 1 1 d . . . . .
N2A N -0.0298(6) 0.3588(3) 0.7710(3) 0.0292(11) Uani 1 1 d . . . . .
H2A H -0.0358 0.3994 0.7443 0.035 Uiso 1 1 calc R U . . .
N3A N -0.3440(6) 0.3300(3) 0.7118(3) 0.0278(11) Uani 1 1 d . . . . .
N4A N 0.7270(6) 0.2335(3) 1.0968(3) 0.0356(11) Uani 1 1 d . . . . .
H4A H 0.7613 0.2782 1.1290 0.043 Uiso 1 1 calc R U . . .
C1A C 0.5171(8) 0.3159(3) 0.9279(3) 0.0260(13) Uani 1 1 d . . . . .
C2A C 0.7065(8) 0.3136(3) 0.9773(3) 0.0273(13) Uani 1 1 d . . . . .
C3A C 0.8322(8) 0.3706(4) 0.9795(3) 0.0304(13) Uani 1 1 d . . . . .
H3A H 0.9575 0.3677 1.0132 0.036 Uiso 1 1 calc R U . . .
C4A C 0.7857(8) 0.4329(4) 0.9348(3) 0.0307(14) Uani 1 1 d . . . . .
C5A C 0.6032(9) 0.4364(3) 0.8871(4) 0.0304(14) Uani 1 1 d . . . . .
H5A H 0.5688 0.4781 0.8554 0.037 Uiso 1 1 calc R U . . .
C6A C 0.4653(8) 0.3797(3) 0.8840(3) 0.0253(12) Uani 1 1 d . . . . .
C7A C 0.2781(8) 0.3871(3) 0.8330(3) 0.0283(13) Uani 1 1 d . . . . .
H7A H 0.2542 0.4303 0.8031 0.034 Uiso 1 1 calc R U . . .
C8A C -0.1831(7) 0.3132(3) 0.7617(3) 0.0241(13) Uani 1 1 d . . . . .
C9A C 0.9337(9) 0.4928(4) 0.9357(4) 0.0402(16) Uani 1 1 d . . . . .
H9A H 0.9219 0.5128 0.8829 0.060 Uiso 1 1 calc R U . . .
H9B H 1.0667 0.4736 0.9534 0.060 Uiso 1 1 calc R U . . .
H9C H 0.9087 0.5311 0.9716 0.060 Uiso 1 1 calc R U . . .
C10A C 0.7799(7) 0.2441(4) 1.0177(3) 0.0307(13) Uani 1 1 d . . . . .
H10A H 0.9249 0.2427 1.0239 0.037 Uiso 1 1 calc R U . . .
H10B H 0.7260 0.2031 0.9835 0.037 Uiso 1 1 calc R U . . .
C11A C 0.8341(10) 0.1697(4) 1.1391(4) 0.0489(18) Uani 1 1 d . . . . .
H11A H 0.9622 0.1620 1.1231 0.059 Uiso 1 1 calc R U . . .
H11B H 0.8570 0.1767 1.1965 0.059 Uiso 1 1 calc R U . . .
C12A C 0.6972(9) 0.1072(4) 1.1143(4) 0.0505(17) Uani 1 1 d . . . . .
H12A H 0.7045 0.0908 1.0608 0.061 Uiso 1 1 calc R U . . .
H12B H 0.7283 0.0659 1.1509 0.061 Uiso 1 1 calc R U . . .
C13A C 0.4982(9) 0.1381(3) 1.1170(4) 0.0449(15) Uani 1 1 d . . . . .
H13A H 0.4705 0.1354 1.1706 0.054 Uiso 1 1 calc R U . . .
H13B H 0.3937 0.1118 1.0808 0.054 Uiso 1 1 calc R U . . .
C14A C 0.5111(8) 0.2166(3) 1.0914(3) 0.0362(13) Uani 1 1 d . . . . .
H14A H 0.4425 0.2212 1.0355 0.043 Uiso 1 1 calc R U . . .
C15A C 0.4224(9) 0.2691(4) 1.1395(4) 0.0410(16) Uani 1 1 d . . . . .
C16A C -0.3637(9) 0.3934(4) 0.6600(4) 0.0370(15) Uani 1 1 d . . . . .
H16A H -0.2474 0.3986 0.6352 0.044 Uiso 1 1 calc R U . . .
H16B H -0.3798 0.4383 0.6892 0.044 Uiso 1 1 calc R U . . .
C17A C -0.5465(10) 0.3774(4) 0.5995(4) 0.0485(18) Uani 1 1 d . . . . .
H17A H -0.6187 0.4225 0.5818 0.058 Uiso 1 1 calc R U . . .
H17B H -0.5128 0.3524 0.5536 0.058 Uiso 1 1 calc R U . . .
C18A C -0.6656(9) 0.3295(5) 0.6412(3) 0.0426(18) Uani 1 1 d . . . . .
H18A H -0.7568 0.2994 0.6035 0.051 Uiso 1 1 calc R U . . .
H18B H -0.7431 0.3586 0.6722 0.051 Uiso 1 1 calc R U . . .
C19A C -0.5170(7) 0.2823(4) 0.6946(3) 0.0324(14) Uani 1 1 d . . . . .
H19A H -0.5642 0.2692 0.7429 0.039 Uiso 1 1 calc R U . . .
H19B H -0.4881 0.2376 0.6676 0.039 Uiso 1 1 calc R U . . .
Ni1B Ni 0.15614(9) 0.62023(3) 0.36001(4) 0.02397(17) Uani 1 1 d . . . . .
Cl1B Cl 0.15052(19) 0.72489(8) 0.41863(8) 0.0323(3) Uani 1 1 d . . . . .
S1B S -0.14239(19) 0.63710(8) 0.30160(8) 0.0271(3) Uani 1 1 d . . . . .
O1B O 0.4167(5) 0.6111(2) 0.4085(2) 0.0303(9) Uani 1 1 d . . . . .
O2B O 0.2858(7) 0.5970(3) 0.5712(3) 0.0711(16) Uani 1 1 d . . . . .
O3B O 0.4123(6) 0.5613(3) 0.6919(2) 0.0493(12) Uani 1 1 d . . . . .
H30B H 0.3023 0.5413 0.6892 0.074 Uiso 1 1 calc R U . . .
N1B N 0.1501(6) 0.5303(3) 0.3121(2) 0.0243(10) Uani 1 1 d . . . . .
N2B N -0.0195(6) 0.5118(3) 0.2588(3) 0.0283(11) Uani 1 1 d . . . . .
H2B H -0.0275 0.4710 0.2322 0.034 Uiso 1 1 calc R U . . .
N3B N -0.3335(6) 0.5420(3) 0.1993(3) 0.0280(11) Uani 1 1 d . . . . .
N4B N 0.6221(6) 0.6549(2) 0.5459(2) 0.0313(10) Uani 1 1 d . . . . .
H4B H 0.4895 0.6476 0.5120 0.038 Uiso 1 1 calc R U . . .
C1B C 0.5289(8) 0.5524(3) 0.4139(3) 0.0277(13) Uani 1 1 d . . . . .
C2B C 0.7150(8) 0.5569(4) 0.4637(3) 0.0314(14) Uani 1 1 d . . . . .
C3B C 0.8402(8) 0.4977(4) 0.4702(3) 0.0368(15) Uani 1 1 d . . . . .
H3B H 0.9635 0.5005 0.5052 0.044 Uiso 1 1 calc R U . . .
C4B C 0.7919(9) 0.4341(4) 0.4274(4) 0.0371(15) Uani 1 1 d . . . . .
C5B C 0.6105(9) 0.4310(4) 0.3787(4) 0.0332(14) Uani 1 1 d . . . . .
H5B H 0.5752 0.3887 0.3483 0.040 Uiso 1 1 calc R U . . .
C6B C 0.4751(8) 0.4887(3) 0.3724(3) 0.0297(13) Uani 1 1 d . . . . .
C7B C 0.2886(8) 0.4811(3) 0.3217(3) 0.0277(13) Uani 1 1 d . . . . .
H7B H 0.2629 0.4374 0.2929 0.033 Uiso 1 1 calc R U . . .
C8B C -0.1701(8) 0.5585(3) 0.2498(3) 0.0256(13) Uani 1 1 d . . . . .
C9B C 0.9367(9) 0.3725(4) 0.4348(4) 0.0503(19) Uani 1 1 d . . . . .
H9D H 1.0697 0.3918 0.4378 0.075 Uiso 1 1 calc R U . . .
H9E H 0.9032 0.3408 0.3890 0.075 Uiso 1 1 calc R U . . .
H9F H 0.9314 0.3448 0.4824 0.075 Uiso 1 1 calc R U . . .
C10B C 0.7758(8) 0.6278(4) 0.5020(3) 0.0381(15) Uani 1 1 d . . . . .
H10C H 0.7939 0.6637 0.4617 0.046 Uiso 1 1 calc R U . . .
H10D H 0.9031 0.6221 0.5388 0.046 Uiso 1 1 calc R U . . .
C11B C 0.6453(10) 0.7343(3) 0.5659(4) 0.0487(16) Uani 1 1 d . . . . .
H11C H 0.7773 0.7515 0.5605 0.058 Uiso 0.75 1 calc R U P A 1
H11D H 0.5449 0.7632 0.5306 0.058 Uiso 0.75 1 calc R U P A 1
H11E H 0.5204 0.7565 0.5736 0.058 Uiso 0.25 1 calc R U P B 2
H11F H 0.6985 0.7619 0.5259 0.058 Uiso 0.25 1 calc R U P B 2
C12B C 0.6193(13) 0.7416(5) 0.6489(5) 0.050(2) Uani 0.75 1 d . . P C 1
H12C H 0.4786 0.7453 0.6522 0.060 Uiso 0.75 1 calc R U P C 1
H12D H 0.6911 0.7841 0.6748 0.060 Uiso 0.75 1 calc R U P C 1
C12X C 0.805(5) 0.7272(19) 0.6483(14) 0.062(10) Uani 0.25 1 d . . P C 2
H12E H 0.9365 0.7119 0.6398 0.074 Uiso 0.25 1 calc R U P C 2
H12F H 0.8175 0.7726 0.6790 0.074 Uiso 0.25 1 calc R U P C 2
C13B C 0.7088(10) 0.6712(4) 0.6836(3) 0.0488(16) Uani 1 1 d . . . . .
H13C H 0.6679 0.6604 0.7338 0.059 Uiso 0.75 1 calc R U P C 1
H13D H 0.8543 0.6729 0.6924 0.059 Uiso 0.75 1 calc R U P C 1
H13E H 0.6010 0.6922 0.7064 0.059 Uiso 0.25 1 calc R U P C 2
H13F H 0.8036 0.6477 0.7262 0.059 Uiso 0.25 1 calc R U P C 2
C14B C 0.6264(8) 0.6157(3) 0.6213(3) 0.0346(13) Uani 1 1 d . . . . .
H14B H 0.7166 0.5730 0.6249 0.042 Uiso 1 1 calc R U . . .
C15B C 0.4211(9) 0.5910(4) 0.6249(3) 0.0368(15) Uani 1 1 d . . . . .
C16B C -0.3532(9) 0.4796(4) 0.1466(4) 0.0410(16) Uani 1 1 d . . . . .
H16C H -0.3807 0.4349 0.1739 0.049 Uiso 0.65 1 calc R U P D 1
H16D H -0.2324 0.4725 0.1251 0.049 Uiso 0.65 1 calc R U P D 1
H16E H -0.3214 0.4336 0.1754 0.049 Uiso 0.35 1 calc R U P E 2
H16F H -0.2708 0.4847 0.1063 0.049 Uiso 0.35 1 calc R U P E 2
C17B C -0.530(2) 0.5001(9) 0.0810(7) 0.037(3) Uani 0.65 1 d . . P F 1
H17C H -0.4884 0.5306 0.0404 0.045 Uiso 0.65 1 calc R U P F 1
H17D H -0.5988 0.4566 0.0563 0.045 Uiso 0.65 1 calc R U P F 1
C18B C -0.6562(17) 0.5421(8) 0.1277(8) 0.034(3) Uani 0.65 1 d . . P F 1
H18C H -0.7239 0.5091 0.1587 0.041 Uiso 0.65 1 calc R U P F 1
H18D H -0.7558 0.5716 0.0928 0.041 Uiso 0.65 1 calc R U P F 1
C17X C -0.577(4) 0.4860(15) 0.1107(15) 0.040(6) Uani 0.35 1 d . . P F 2
H17E H -0.6070 0.4642 0.0577 0.048 Uiso 0.35 1 calc R U P F 2
H17F H -0.6571 0.4616 0.1443 0.048 Uiso 0.35 1 calc R U P F 2
C18X C -0.615(3) 0.5657(14) 0.1071(14) 0.033(5) Uani 0.35 1 d . . P F 2
H18E H -0.5657 0.5882 0.0629 0.040 Uiso 0.35 1 calc R U P F 2
H18F H -0.7569 0.5762 0.1015 0.040 Uiso 0.35 1 calc R U P F 2
C19B C -0.5037(8) 0.5917(4) 0.1829(3) 0.0326(14) Uani 1 1 d . . . . .
H19C H -0.4732 0.6361 0.1558 0.039 Uiso 0.65 1 calc R U P F 1
H19D H -0.5506 0.6051 0.2312 0.039 Uiso 0.65 1 calc R U P F 1
H19E H -0.5838 0.5884 0.2241 0.039 Uiso 0.35 1 calc R U P F 2
H19F H -0.4604 0.6424 0.1790 0.039 Uiso 0.35 1 calc R U P F 2
Cl2A Cl 0.0194(2) 0.51654(10) 0.71055(10) 0.0500(5) Uani 1 1 d . . . . .
Cl2B Cl 0.9940(2) 0.34627(10) 0.21226(11) 0.0546(5) Uani 1 1 d . . . . .

loop_
_atom_site_aniso_label
_atom_site_aniso_U_11
_atom_site_aniso_U_22
_atom_site_aniso_U_33
_atom_site_aniso_U_23
_atom_site_aniso_U_13
_atom_site_aniso_U_12
Ni1A 0.0210(3) 0.0258(4) 0.0245(3) 0.0019(3) 0.0002(3) -0.0015(3)
Cl1A 0.0304(7) 0.0297(9) 0.0352(7) 0.0062(6) 0.0038(5) -0.0018(6)
S1A 0.0226(6) 0.0278(9) 0.0296(7) -0.0013(6) 0.0014(5) -0.0032(6)
O1A 0.0234(18) 0.029(2) 0.0309(19) 0.0053(19) -0.0044(15) -0.0018(19)
O2A 0.051(3) 0.064(4) 0.108(4) -0.038(3) 0.020(3) -0.013(3)
O3A 0.036(2) 0.078(4) 0.073(3) -0.027(3) 0.003(2) 0.002(2)
N1A 0.018(2) 0.027(3) 0.023(2) -0.001(2) -0.0027(17) 0.000(2)
N2A 0.025(2) 0.030(3) 0.028(2) 0.003(2) -0.0055(18) 0.002(2)
N3A 0.025(2) 0.024(3) 0.032(2) -0.002(2) 0.000(2) 0.002(2)
N4A 0.038(2) 0.032(3) 0.033(2) 0.002(2) -0.0038(19) 0.003(2)
C1A 0.026(3) 0.028(3) 0.023(3) 0.001(2) 0.003(2) -0.001(2)
C2A 0.022(3) 0.030(4) 0.028(3) -0.002(2) 0.000(2) 0.002(2)
C3A 0.025(3) 0.037(4) 0.027(3) -0.004(3) -0.002(2) 0.004(3)
C4A 0.023(3) 0.034(4) 0.034(3) -0.008(3) 0.001(2) -0.004(3)
C5A 0.037(3) 0.022(3) 0.032(3) -0.002(3) 0.006(3) 0.001(3)
C6A 0.022(3) 0.027(3) 0.025(3) -0.003(2) 0.000(2) -0.004(2)
C7A 0.030(3) 0.025(3) 0.028(3) -0.002(3) 0.001(2) 0.000(3)
C8A 0.020(3) 0.027(3) 0.026(3) -0.007(2) 0.005(2) 0.001(2)
C9A 0.032(3) 0.037(4) 0.049(4) -0.007(3) 0.001(3) -0.003(3)
C10A 0.026(3) 0.036(4) 0.029(3) -0.003(3) 0.001(2) 0.007(3)
C11A 0.045(4) 0.039(4) 0.053(4) 0.013(3) -0.014(3) 0.010(3)
C12A 0.052(4) 0.044(4) 0.051(4) 0.003(3) -0.003(3) 0.002(3)
C13A 0.056(4) 0.039(4) 0.041(3) 0.003(3) 0.012(3) 0.002(3)
C14A 0.033(3) 0.041(4) 0.032(3) 0.005(3) -0.002(2) 0.002(3)
C15A 0.037(3) 0.033(4) 0.050(4) 0.002(3) -0.001(3) -0.004(3)
C16A 0.031(3) 0.034(4) 0.039(3) 0.003(3) -0.011(3) 0.000(3)
C17A 0.040(4) 0.044(5) 0.050(4) -0.002(4) -0.018(3) -0.003(3)
C18A 0.031(3) 0.057(5) 0.035(3) -0.003(3) -0.006(3) -0.004(3)
C19A 0.021(3) 0.036(4) 0.039(3) -0.012(3) 0.001(2) -0.004(3)
Ni1B 0.0208(3) 0.0257(4) 0.0231(3) -0.0010(3) -0.0012(2) -0.0009(3)
Cl1B 0.0298(7) 0.0307(9) 0.0350(7) -0.0073(6) 0.0030(5) -0.0025(6)
S1B 0.0226(6) 0.0292(9) 0.0276(7) -0.0016(6) 0.0005(5) 0.0010(6)
O1B 0.0254(18) 0.031(3) 0.032(2) -0.0019(19) -0.0026(15) 0.0002(19)
O2B 0.039(2) 0.112(5) 0.054(3) 0.035(3) -0.011(2) -0.024(3)
O3B 0.039(2) 0.068(3) 0.038(2) 0.020(2) 0.0008(18) -0.007(2)
N1B 0.023(2) 0.025(3) 0.022(2) 0.0029(19) -0.0025(18) -0.004(2)
N2B 0.023(2) 0.026(3) 0.030(2) -0.008(2) -0.0082(18) 0.003(2)
N3B 0.020(2) 0.031(3) 0.028(2) 0.004(2) -0.0067(18) 0.002(2)
N4B 0.029(2) 0.034(3) 0.027(2) 0.001(2) -0.0046(18) -0.0041(19)
C1B 0.023(3) 0.035(4) 0.024(3) 0.004(3) 0.002(2) 0.000(3)
C2B 0.024(3) 0.041(4) 0.027(3) 0.002(3) 0.002(2) -0.001(3)
C3B 0.019(3) 0.058(5) 0.031(3) 0.010(3) -0.004(2) 0.005(3)
C4B 0.036(3) 0.036(4) 0.037(3) 0.012(3) 0.002(3) 0.007(3)
C5B 0.029(3) 0.034(4) 0.033(3) 0.002(3) -0.002(3) 0.008(3)
C6B 0.028(3) 0.030(4) 0.029(3) 0.004(3) 0.001(2) 0.001(3)
C7B 0.026(3) 0.021(3) 0.033(3) -0.002(3) -0.002(2) 0.003(2)
C8B 0.023(3) 0.029(3) 0.023(3) 0.004(3) 0.001(2) -0.003(2)
C9B 0.038(4) 0.055(5) 0.054(4) 0.008(4) 0.000(3) 0.021(3)
C10B 0.026(3) 0.054(5) 0.032(3) -0.002(3) 0.003(2) -0.007(3)
C11B 0.061(4) 0.036(4) 0.043(3) 0.002(3) -0.006(3) -0.011(3)
C12B 0.052(5) 0.040(5) 0.058(5) -0.020(5) 0.006(4) -0.013(4)
C12X 0.08(2) 0.07(2) 0.034(14) -0.013(15) 0.008(14) -0.050(19)
C13B 0.048(4) 0.063(5) 0.032(3) -0.008(3) 0.001(3) -0.009(3)
C14B 0.034(3) 0.042(4) 0.025(3) 0.003(3) -0.004(2) -0.002(3)
C15B 0.036(3) 0.040(4) 0.031(3) 0.008(3) -0.003(3) -0.006(3)
C16B 0.037(3) 0.027(4) 0.049(4) -0.009(3) -0.016(3) 0.004(3)
C17B 0.032(6) 0.045(8) 0.029(7) -0.002(6) -0.008(5) 0.003(5)
C18B 0.016(6) 0.045(10) 0.037(8) 0.007(6) -0.005(5) -0.007(5)
C17X 0.048(16) 0.031(14) 0.030(14) -0.004(11) -0.019(10) 0.001(11)
C18X 0.016(10) 0.048(17) 0.033(13) 0.007(10) -0.004(8) -0.001(9)
C19B 0.023(3) 0.035(4) 0.036(3) -0.002(3) -0.001(2) 0.004(3)
Cl2A 0.0334(8) 0.0471(11) 0.0610(10) 0.0255(9) -0.0121(7) -0.0093(7)
Cl2B 0.0384(9) 0.0429(11) 0.0733(12) -0.0256(9) -0.0120(8) 0.0106(8)

loop_
_atom_type_symbol
_atom_type_description
_atom_type_scat_dispersion_real
_atom_type_scat_dispersion_imag
_atom_type_scat_source
C C 0.0033 0.0016 'International Tables Vol C Tables 4.2.6.8 and 6.1.1.4'
H H 0.0000 0.0000 'International Tables Vol C Tables 4.2.6.8 and 6.1.1.4'
Cl Cl 0.1484 0.1585 'International Tables Vol C Tables 4.2.6.8 and 6.1.1.4'
N N 0.0061 0.0033 'International Tables Vol C Tables 4.2.6.8 and 6.1.1.4'
Ni Ni 0.3393 1.1124 'International Tables Vol C Tables 4.2.6.8 and 6.1.1.4'
O O 0.0106 0.0060 'International Tables Vol C Tables 4.2.6.8 and 6.1.1.4'
S S 0.1246 0.1234 'International Tables Vol C Tables 4.2.6.8 and 6.1.1.4'

loop_
_geom_angle_atom_site_label_1
_geom_angle_atom_site_label_2
_geom_angle_atom_site_label_3
_geom_angle
N1A Ni1A O1A 93.60(18)
N1A Ni1A S1A 88.75(13)
O1A Ni1A S1A 177.31(14)
N1A Ni1A Cl1A 177.01(13)
O1A Ni1A Cl1A 88.68(13)
S1A Ni1A Cl1A 89.02(6)
C8A S1A Ni1A 97.59(19)
C1A O1A Ni1A 128.5(4)
C7A N1A N2A 114.6(5)
C7A N1A Ni1A 127.5(4)
N2A N1A Ni1A 117.8(4)
C8A N2A N1A 117.7(5)
C8A N3A C16A 124.2(5)
C8A N3A C19A 123.2(5)
C16A N3A C19A 112.2(4)
C10A N4A C11A 111.4(5)
C10A N4A C14A 112.5(4)
C11A N4A C14A 104.9(5)
O1A C1A C6A 123.4(5)
O1A C1A C2A 119.3(5)
C6A C1A C2A 117.3(5)
C3A C2A C1A 120.2(5)
C3A C2A C10A 119.4(5)
C1A C2A C10A 119.8(5)
C2A C3A C4A 123.1(5)
C5A C4A C3A 117.6(6)
C5A C4A C9A 121.1(6)
C3A C4A C9A 121.2(5)
C4A C5A C6A 121.7(6)
C5A C6A C1A 120.0(5)
C5A C6A C7A 118.5(5)
C1A C6A C7A 121.4(5)
N1A C7A C6A 125.0(5)
N3A C8A N2A 118.9(5)
N3A C8A S1A 123.1(4)
N2A C8A S1A 118.0(4)
C2A C10A N4A 114.7(5)
C12A C11A N4A 103.7(5)
C13A C12A C11A 103.4(6)
C12A C13A C14A 104.3(5)
C15A C14A N4A 109.9(5)
C15A C14A C13A 113.6(5)
N4A C14A C13A 106.9(5)
O2A C15A O3A 124.0(6)
O2A C15A C14A 124.9(6)
O3A C15A C14A 110.7(6)
N3A C16A C17A 103.7(5)
C18A C17A C16A 104.2(5)
C17A C18A C19A 105.3(5)
N3A C19A C18A 102.1(5)
O1B Ni1B N1B 93.35(18)
O1B Ni1B S1B 176.64(14)
N1B Ni1B S1B 88.94(14)
O1B Ni1B Cl1B 88.37(13)
N1B Ni1B Cl1B 177.24(14)
S1B Ni1B Cl1B 89.43(6)
C8B S1B Ni1B 97.31(19)
C1B O1B Ni1B 127.9(4)
C7B N1B N2B 114.7(5)
C7B N1B Ni1B 127.8(4)
N2B N1B Ni1B 117.5(4)
C8B N2B N1B 117.2(5)
C8B N3B C16B 124.1(5)
C8B N3B C19B 122.1(5)
C16B N3B C19B 113.2(4)
C14B N4B C11B 106.6(4)
C14B N4B C10B 112.8(4)
C11B N4B C10B 112.6(5)
O1B C1B C6B 124.0(5)
O1B C1B C2B 116.7(5)
C6B C1B C2B 119.3(6)
C3B C2B C1B 119.2(6)
C3B C2B C10B 122.5(5)
C1B C2B C10B 118.1(6)
C2B C3B C4B 122.5(5)
C5B C4B C3B 117.4(6)
C5B C4B C9B 122.4(7)
C3B C4B C9B 120.2(6)
C4B C5B C6B 122.1(6)
C1B C6B C5B 119.4(5)
C1B C6B C7B 121.6(5)
C5B C6B C7B 119.0(6)
N1B C7B C6B 124.5(5)
N3B C8B N2B 118.3(5)
N3B C8B S1B 122.8(4)
N2B C8B S1B 118.8(4)
C2B C10B N4B 110.6(4)
C12B C11B N4B 106.4(5)
N4B C11B C12X 98.5(13)
C11B C12B C13B 101.1(6)
C13B C12X C11B 98.1(16)
C12X C13B C14B 108.8(11)
C12B C13B C14B 103.0(5)
N4B C14B C15B 108.9(4)
N4B C14B C13B 103.9(5)
C15B C14B C13B 113.6(5)
O2B C15B O3B 125.1(6)
O2B C15B C14B 123.0(5)
O3B C15B C14B 111.9(5)
N3B C16B C17B 103.6(7)
N3B C16B C17X 99.1(11)
C18B C17B C16B 100.7(9)
C17B C18B C19B 103.6(9)
C18X C17X C16B 104.1(18)
C19B C18X C17X 103.1(17)
C18X C19B N3B 103.3(11)
N3B C19B C18B 99.9(7)

loop_
_geom_bond_atom_site_label_1
_geom_bond_atom_site_label_2
_geom_bond_distance
Ni1A N1A 1.848(5)
Ni1A O1A 1.858(4)
Ni1A S1A 2.1468(14)
Ni1A Cl1A 2.1843(16)
S1A C8A 1.708(6)
O1A C1A 1.300(7)
O2A C15A 1.199(8)
O3A C15A 1.308(7)
N1A C7A 1.291(7)
N1A N2A 1.392(6)
N2A C8A 1.340(7)
N3A C8A 1.311(7)
N3A C16A 1.469(8)
N3A C19A 1.471(7)
N4A C10A 1.506(6)
N4A C11A 1.506(8)
N4A C14A 1.513(7)
C1A C6A 1.413(8)
C1A C2A 1.424(7)
C2A C3A 1.363(8)
C2A C10A 1.503(8)
C3A C4A 1.392(9)
C4A C5A 1.374(8)
C4A C9A 1.506(9)
C5A C6A 1.412(8)
C6A C7A 1.430(7)
C11A C12A 1.504(10)
C12A C13A 1.501(9)
C13A C14A 1.525(8)
C14A C15A 1.490(9)
C16A C17A 1.511(8)
C17A C18A 1.490(10)
C18A C19A 1.521(9)
Ni1B O1B 1.847(4)
Ni1B N1B 1.855(5)
Ni1B S1B 2.1436(14)
Ni1B Cl1B 2.1902(16)
S1B C8B 1.700(6)
O1B C1B 1.327(7)
O2B C15B 1.194(7)
O3B C15B 1.302(7)
N1B C7B 1.309(7)
N1B N2B 1.392(6)
N2B C8B 1.341(7)
N3B C8B 1.326(7)
N3B C16B 1.464(8)
N3B C19B 1.478(7)
N4B C14B 1.495(7)
N4B C11B 1.509(8)
N4B C10B 1.512(7)
C1B C6B 1.395(9)
C1B C2B 1.409(7)
C2B C3B 1.387(9)
C2B C10B 1.494(9)
C3B C4B 1.396(10)
C4B C5B 1.374(8)
C4B C9B 1.507(9)
C5B C6B 1.409(8)
C6B C7B 1.423(7)
C11B C12B 1.496(10)
C11B C12X 1.64(3)
C12B C13B 1.516(11)
C12X C13B 1.43(3)
C13B C14B 1.522(8)
C14B C15B 1.507(8)
C16B C17B 1.549(15)
C16B C17X 1.56(3)
C17B C18B 1.52(2)
C18B C19B 1.577(14)
C17X C18X 1.50(4)
C18X C19B 1.47(3)

loop_
_geom_torsion_atom_site_label_1
_geom_torsion_atom_site_label_2
_geom_torsion_atom_site_label_3
_geom_torsion_atom_site_label_4
_geom_torsion
N1A Ni1A O1A C1A 8.8(4)
Cl1A Ni1A O1A C1A -169.3(4)
O1A Ni1A N1A C7A -3.6(5)
S1A Ni1A N1A C7A 177.8(5)
O1A Ni1A N1A N2A 174.9(3)
S1A Ni1A N1A N2A -3.8(3)
C7A N1A N2A C8A -177.4(5)
Ni1A N1A N2A C8A 4.0(6)
Ni1A O1A C1A C6A -9.2(7)
Ni1A O1A C1A C2A 172.9(4)
O1A C1A C2A C3A 176.3(5)
C6A C1A C2A C3A -1.7(8)
O1A C1A C2A C10A 5.6(8)
C6A C1A C2A C10A -172.4(4)
C1A C2A C3A C4A -0.2(8)
C10A C2A C3A C4A 170.4(5)
C2A C3A C4A C5A 0.6(8)
C2A C3A C4A C9A -176.5(5)
C3A C4A C5A C6A 1.0(9)
C9A C4A C5A C6A 178.1(5)
C4A C5A C6A C1A -3.0(9)
C4A C5A C6A C7A 179.9(5)
O1A C1A C6A C5A -174.7(5)
C2A C1A C6A C5A 3.3(8)
O1A C1A C6A C7A 2.3(8)
C2A C1A C6A C7A -179.7(5)
N2A N1A C7A C6A -179.6(5)
Ni1A N1A C7A C6A -1.1(8)
C5A C6A C7A N1A -180.0(5)
C1A C6A C7A N1A 3.0(8)
C16A N3A C8A N2A 5.2(8)
C19A N3A C8A N2A 177.2(5)
C16A N3A C8A S1A -173.4(4)
C19A N3A C8A S1A -1.4(7)
N1A N2A C8A N3A 179.9(4)
N1A N2A C8A S1A -1.5(6)
Ni1A S1A C8A N3A 177.5(4)
Ni1A S1A C8A N2A -1.1(4)
C3A C2A C10A N4A 100.0(6)
C1A C2A C10A N4A -89.3(6)
C11A N4A C10A C2A -170.2(5)
C14A N4A C10A C2A 72.4(6)
C10A N4A C11A C12A -90.2(6)
C14A N4A C11A C12A 31.8(6)
N4A C11A C12A C13A -41.7(7)
C11A C12A C13A C14A 34.9(6)
C10A N4A C14A C15A -125.1(5)
C11A N4A C14A C15A 113.6(5)
C10A N4A C14A C13A 111.2(5)
C11A N4A C14A C13A -10.1(6)
C12A C13A C14A C15A -136.8(5)
C12A C13A C14A N4A -15.3(6)
N4A C14A C15A O2A -12.2(9)
C13A C14A C15A O2A 107.6(8)
N4A C14A C15A O3A 174.8(5)
C13A C14A C15A O3A -65.5(7)
C8A N3A C16A C17A 163.9(6)
C19A N3A C16A C17A -8.9(7)
N3A C16A C17A C18A 27.4(7)
C16A C17A C18A C19A -36.1(7)
C8A N3A C19A C18A 174.4(5)
C16A N3A C19A C18A -12.8(6)
C17A C18A C19A N3A 29.9(7)
N1B Ni1B O1B C1B -10.7(4)
Cl1B Ni1B O1B C1B 167.2(4)
O1B Ni1B N1B C7B 5.6(5)
S1B Ni1B N1B C7B -176.8(5)
O1B Ni1B N1B N2B -173.7(3)
S1B Ni1B N1B N2B 3.8(3)
C7B N1B N2B C8B 176.6(5)
Ni1B N1B N2B C8B -3.9(6)
Ni1B O1B C1B C6B 10.4(7)
Ni1B O1B C1B C2B -171.2(3)
O1B C1B C2B C3B -178.6(5)
C6B C1B C2B C3B -0.1(8)
O1B C1B C2B C10B -3.7(7)
C6B C1B C2B C10B 174.7(5)
C1B C2B C3B C4B 2.2(9)
C10B C2B C3B C4B -172.5(5)
C2B C3B C4B C5B -1.6(9)
C2B C3B C4B C9B 177.9(6)
C3B C4B C5B C6B -1.0(9)
C9B C4B C5B C6B 179.6(6)
O1B C1B C6B C5B 176.0(5)
C2B C1B C6B C5B -2.3(8)
O1B C1B C6B C7B -2.0(8)
C2B C1B C6B C7B 179.7(5)
C4B C5B C6B C1B 2.9(9)
C4B C5B C6B C7B -179.0(5)
N2B N1B C7B C6B 179.2(5)
Ni1B N1B C7B C6B -0.2(8)
C1B C6B C7B N1B -3.2(9)
C5B C6B C7B N1B 178.7(5)
C16B N3B C8B N2B -6.9(8)
C19B N3B C8B N2B -177.2(5)
C16B N3B C8B S1B 171.8(5)
C19B N3B C8B S1B 1.4(8)
N1B N2B C8B N3B -179.9(4)
N1B N2B C8B S1B 1.4(6)
Ni1B S1B C8B N3B -177.4(4)
Ni1B S1B C8B N2B 1.2(4)
C3B C2B C10B N4B -131.3(6)
C1B C2B C10B N4B 54.0(6)
C14B N4B C10B C2B 75.7(5)
C11B N4B C10B C2B -163.6(5)
C14B N4B C11B C12B -11.9(7)
C10B N4B C11B C12B -136.1(6)
C14B N4B C11B C12X 38.2(12)
C10B N4B C11B C12X -86.0(12)
N4B C11B C12B C13B 34.1(7)
C12X C11B C12B C13B -53.0(15)
C12B C11B C12X C13B 56.8(13)
N4B C11B C12X C13B -47.6(19)
C11B C12X C13B C12B -51.8(13)
C11B C12X C13B C14B 41(2)
C11B C12B C13B C12X 60.3(14)
C11B C12B C13B C14B -43.5(7)
C11B N4B C14B C15B 106.1(6)
C10B N4B C14B C15B -129.8(5)
C11B N4B C14B C13B -15.4(6)
C10B N4B C14B C13B 108.7(5)
C12X C13B C14B N4B -18.3(17)
C12B C13B C14B N4B 36.7(6)
C12X C13B C14B C15B -136.5(17)
C12B C13B C14B C15B -81.5(7)
N4B C14B C15B O2B 6.7(10)
C13B C14B C15B O2B 122.0(8)
N4B C14B C15B O3B -175.0(5)
C13B C14B C15B O3B -59.7(8)
C8B N3B C16B C17B -158.8(7)
C19B N3B C16B C17B 12.3(8)
C8B N3B C16B C17X 174.6(11)
C19B N3B C16B C17X -14.2(11)
N3B C16B C17B C18B -34.3(11)
C17X C16B C17B C18B 49(3)
C16B C17B C18B C19B 43.6(12)
N3B C16B C17X C18X 34.1(19)
C17B C16B C17X C18X -68(3)
C16B C17X C18X C19B -43(2)
C17X C18X C19B N3B 32.5(19)
C17X C18X C19B C18B -52(3)
C8B N3B C19B C18X 160.3(10)
C16B N3B C19B C18X -11.0(11)
C8B N3B C19B C18B -174.5(6)
C16B N3B C19B C18B 14.2(7)
C17B C18B C19B C18X 64(3)
C17B C18B C19B N3B -35.9(11)
